data_1010547
loop_
_publ_author_name
'Kokkoros, P'

_publ_section_title
;
Vergleichende roentgenographische Untersuchungen von Arsenaten und
Selenaten
;
_journal_coden_ASTM PAATAK
_journal_name_full 'Praktika tes Akademias Athenon'
_journal_page_first 337
_journal_page_last 344
_journal_volume 13
_journal_year 1938
_chemical_formula_structural 'Cd Se O4 (H2 O)2'
_chemical_formula_sum 'Cd H4 O6 Se'
_chemical_name_systematic 'Cadmium selenate dihydrate'
_cell_angle_alpha 90
_cell_angle_beta 90
_cell_angle_gamma 90
_cell_formula_units_Z 8
_cell_length_a 10.42
_cell_length_b 10.71
_cell_length_c 9.365
_cell_volume 1045.1
_cod_original_formula_sum 'H4 Cd O6 Se'
_cod_database_code 1010547

loop_
_atom_site_label
_atom_site_fract_x
_atom_site_fract_y
_atom_site_fract_z
? ? ? ?
